data_7115528
loop_
_publ_author_name
'Igor L. Fedushkin'
'Vladimir G. Sokolov'
'Alexander V. Piskunov'
'Valentine M. Makarov'
'Eugeny V. Baranov'
'Gleb A. Abakumov'

_publ_section_title
;
 Adaptive behavior of a redox-active gallium carbenoid in complexes with
 molybdenum
;
_journal_name_full Chem.Commun.
_journal_page_first 10108
_journal_paper_doi 10.1039/C4cc04019H
_journal_volume 50
_journal_year 2014
_chemical_formula_sum 'C41 H40 Ga Mo N2 O5'
_chemical_formula_weight 806.41
_chemical_name_systematic
; 
 ? 
;
_space_group_IT_number 60
_symmetry_cell_setting orthorhombic
_symmetry_space_group_name_Hall '-P 2n 2ab'
_symmetry_space_group_name_H-M 'P b c n'
_atom_sites_solution_hydrogens geom
_atom_sites_solution_primary direct
_atom_sites_solution_secondary difmap
_audit_creation_method SHELXL-97
_cell_angle_alpha 90.00
_cell_angle_beta 90.00
_cell_angle_gamma 90.00
_cell_formula_units_Z 4
_cell_length_a 17.1431(12)
_cell_length_b 15.7892(11)
_cell_length_c 14.4285(11)
_cell_measurement_reflns_used 9322
_cell_measurement_temperature 100(2)
_cell_measurement_theta_max 39.69
_cell_measurement_theta_min 3.05
_cell_volume 3905.4(5)
_computing_cell_refinement 'Bruker SAINT'
_computing_data_collection 'Bruker APEX2'
_computing_data_reduction 'Bruker SAINT'
_computing_molecular_graphics 'Bruker SHELXTL'
_computing_publication_material 'Bruker SHELXTL'
_computing_structure_refinement 'SHELXL-97 (Sheldrick, 2008)'
_computing_structure_solution 'SHELXS-97 (Sheldrick, 2008)'
_diffrn_ambient_temperature 100(2)
_diffrn_measured_fraction_theta_full 0.997
_diffrn_measured_fraction_theta_max 0.997
_diffrn_measurement_device_type 'Bruker D8 QUEST CMOS'
_diffrn_measurement_method '\w scans'
_diffrn_radiation_source 'fine focuse sealed tube'
_diffrn_radiation_type MoK\a
_diffrn_radiation_wavelength 0.71073
_diffrn_reflns_av_R_equivalents 0.0224
_diffrn_reflns_av_sigmaI/netI 0.0125
_diffrn_reflns_limit_h_max 22
_diffrn_reflns_limit_h_min -22
_diffrn_reflns_limit_k_max 20
_diffrn_reflns_limit_k_min -20
_diffrn_reflns_limit_l_max 19
_diffrn_reflns_limit_l_min -19
_diffrn_reflns_number 44584
_diffrn_reflns_theta_full 28.00
_diffrn_reflns_theta_max 28.00
_diffrn_reflns_theta_min 2.94
_exptl_absorpt_coefficient_mu 1.055
_exptl_absorpt_correction_T_max 0.7109
_exptl_absorpt_correction_T_min 0.4063
_exptl_absorpt_correction_type multi-scan
_exptl_absorpt_process_details 'SADABS 2012/1 (Bruker AXS Inc.)'
_exptl_crystal_colour green
_exptl_crystal_density_diffrn 1.371
_exptl_crystal_density_method 'not measured'
_exptl_crystal_description prism
_exptl_crystal_F_000 1652
_exptl_crystal_size_max 0.3
_exptl_crystal_size_mid 0.2
_exptl_crystal_size_min 0.1
_refine_diff_density_max 0.757
_refine_diff_density_min -0.435
_refine_diff_density_rms 0.053
_refine_ls_extinction_method none
_refine_ls_goodness_of_fit_ref 1.044
_refine_ls_hydrogen_treatment constr
_refine_ls_matrix_type full
_refine_ls_number_parameters 233
_refine_ls_number_reflns 4708
_refine_ls_number_restraints 24
_refine_ls_restrained_S_all 1.478
_refine_ls_R_factor_all 0.0298
_refine_ls_R_factor_gt 0.0242
_refine_ls_shift/su_max 0.000
_refine_ls_shift/su_mean 0.000
_refine_ls_structure_factor_coef Fsqd
_refine_ls_weighting_details 'calc w=1/[\s^2^(Fo^2^)+(0.0341P)^2^+1.9572P] where P=(Fo^2^+2Fc^2^)/3'
_refine_ls_weighting_scheme calc
_refine_ls_wR_factor_gt 0.0646
_refine_ls_wR_factor_ref 0.0672
_reflns_number_gt 4037
_reflns_number_total 4708
_reflns_threshold_expression >2sigma(I)
_cod_data_source_file c4cc04019h2.cif
_cod_data_source_block gabianmoco1
_cod_original_sg_symbol_H-M Pbcn
_cod_database_code 7115528

loop_
_symmetry_equiv_pos_as_xyz
'x, y, z'
'-x+1/2, -y+1/2, z+1/2'
'-x, y, -z+1/2'
'x+1/2, -y+1/2, -z'
'-x, -y, -z'
'x-1/2, y-1/2, -z-1/2'
'x, -y, z-1/2'
'-x-1/2, y-1/2, z'

loop_
_atom_site_label
_atom_site_type_symbol
_atom_site_fract_x
_atom_site_fract_y
_atom_site_fract_z
_atom_site_U_iso_or_equiv
_atom_site_adp_type
_atom_site_occupancy
_atom_site_symmetry_multiplicity
_atom_site_calc_flag
_atom_site_refinement_flags
Ga1 Ga 0.0000 0.215303(14) 0.2500 0.01595(5) Uani 1 2 d S
Mo1 Mo 0.0000 0.375869(11) 0.2500 0.02168(5) Uani 1 2 d S
O1 O -0.17698(9) 0.37085(10) 0.18344(14) 0.0561(4) Uani 1 1 d U
O2 O 0.0000 0.57465(15) 0.2500 0.0851(11) Uani 1 2 d SU
O3 O -0.05163(13) 0.37197(14) 0.46082(15) 0.0822(6) Uani 1 1 d U
N1 N -0.07237(7) 0.12182(7) 0.21929(9) 0.0159(2) Uani 1 1 d .
C1 C -0.03898(8) 0.04660(9) 0.23276(9) 0.0153(3) Uani 1 1 d .
C2 C -0.06423(8) -0.04113(9) 0.21981(10) 0.0151(3) Uani 1 1 d .
C3 C -0.13002(8) -0.08139(9) 0.18737(10) 0.0186(3) Uani 1 1 d .
H3A H -0.1738 -0.0498 0.1666 0.022 Uiso 1 1 calc R
C4 C -0.13074(9) -0.17120(10) 0.18574(11) 0.0207(3) Uani 1 1 d .
H4A H -0.1758 -0.1994 0.1631 0.025 Uiso 1 1 calc R
C5 C -0.06841(9) -0.21924(9) 0.21586(11) 0.0195(3) Uani 1 1 d .
H5A H -0.0712 -0.2793 0.2138 0.023 Uiso 1 1 calc R
C6 C 0.0000 -0.17898(13) 0.2500 0.0158(4) Uani 1 2 d S
C7 C 0.0000 -0.09084(13) 0.2500 0.0151(4) Uani 1 2 d S
C8 C -0.15134(8) 0.12628(8) 0.18718(10) 0.0171(3) Uani 1 1 d .
C9 C -0.21225(9) 0.10419(9) 0.24789(11) 0.0192(3) Uani 1 1 d .
C10 C -0.28752(9) 0.10347(10) 0.21180(13) 0.0256(3) Uani 1 1 d .
H10A H -0.3300 0.0881 0.2507 0.031 Uiso 1 1 calc R
C11 C -0.30163(10) 0.12471(10) 0.12036(13) 0.0295(4) Uani 1 1 d .
H11A H -0.3533 0.1220 0.0966 0.035 Uiso 1 1 calc R
C12 C -0.24133(10) 0.14984(10) 0.06327(12) 0.0268(4) Uani 1 1 d .
H12A H -0.2522 0.1660 0.0012 0.032 Uiso 1 1 calc R
C13 C -0.16443(9) 0.15182(9) 0.09555(11) 0.0204(3) Uani 1 1 d .
C14 C -0.19574(9) 0.08376(10) 0.34907(11) 0.0240(3) Uani 1 1 d .
H14A H -0.1478 0.0477 0.3509 0.029 Uiso 1 1 calc R
C15 C -0.17783(11) 0.16495(12) 0.40314(12) 0.0338(4) Uani 1 1 d .
H15A H -0.1333 0.1939 0.3747 0.051 Uiso 1 1 calc R
H15B H -0.1653 0.1506 0.4675 0.051 Uiso 1 1 calc R
H15C H -0.2235 0.2023 0.4018 0.051 Uiso 1 1 calc R
C16 C -0.26108(11) 0.03433(13) 0.39670(14) 0.0378(5) Uani 1 1 d .
H16A H -0.2716 -0.0178 0.3620 0.057 Uiso 1 1 calc R
H16B H -0.3084 0.0691 0.3986 0.057 Uiso 1 1 calc R
H16C H -0.2452 0.0200 0.4600 0.057 Uiso 1 1 calc R
C17 C -0.09668(10) 0.17611(10) 0.03333(11) 0.0247(3) Uani 1 1 d .
H17A H -0.0557 0.2015 0.0740 0.030 Uiso 1 1 calc R
C18 C -0.06062(12) 0.09784(12) -0.01221(13) 0.0352(4) Uani 1 1 d .
H18A H -0.0457 0.0570 0.0358 0.053 Uiso 1 1 calc R
H18B H -0.0143 0.1146 -0.0475 0.053 Uiso 1 1 calc R
H18C H -0.0987 0.0718 -0.0541 0.053 Uiso 1 1 calc R
C19 C -0.11746(12) 0.24249(13) -0.03939(13) 0.0385(5) Uani 1 1 d .
H19A H -0.1434 0.2905 -0.0094 0.058 Uiso 1 1 calc R
H19B H -0.1525 0.2175 -0.0855 0.058 Uiso 1 1 calc R
H19C H -0.0698 0.2622 -0.0700 0.058 Uiso 1 1 calc R
C20 C -0.11371(10) 0.37226(11) 0.20807(17) 0.0365(5) Uani 1 1 d .
C21 C 0.0000 0.50249(19) 0.2500 0.0491(9) Uani 1 2 d SU
C22 C -0.03339(13) 0.37351(14) 0.38509(17) 0.0470(5) Uani 1 1 d .

loop_
_atom_site_aniso_label
_atom_site_aniso_U_11
_atom_site_aniso_U_22
_atom_site_aniso_U_33
_atom_site_aniso_U_23
_atom_site_aniso_U_13
_atom_site_aniso_U_12
Ga1 0.01597(11) 0.01077(10) 0.02111(11) 0.000 0.00164(8) 0.000
Mo1 0.01383(9) 0.01024(9) 0.04098(12) 0.000 0.00493(7) 0.000
O1 0.0287(6) 0.0468(7) 0.0927(9) -0.0073(7) -0.0081(7) 0.0026(6)
O2 0.0440(13) 0.0181(10) 0.193(3) 0.000 -0.0259(15) 0.000
O3 0.0873(10) 0.0906(10) 0.0687(9) -0.0197(8) 0.0295(8) 0.0034(8)
N1 0.0155(5) 0.0132(5) 0.0192(5) 0.0001(4) -0.0003(5) 0.0011(4)
C1 0.0174(7) 0.0128(6) 0.0156(6) -0.0010(5) 0.0020(5) -0.0005(5)
C2 0.0159(6) 0.0131(6) 0.0164(6) -0.0012(5) 0.0006(5) 0.0010(5)
C3 0.0157(6) 0.0175(6) 0.0227(7) -0.0019(5) -0.0021(5) 0.0016(5)
C4 0.0175(6) 0.0176(7) 0.0269(7) -0.0034(6) -0.0033(6) -0.0033(5)
C5 0.0207(7) 0.0135(6) 0.0243(7) -0.0021(6) -0.0013(6) -0.0014(5)
C6 0.0156(9) 0.0141(9) 0.0175(9) 0.000 0.0008(7) 0.000
C7 0.0158(9) 0.0146(9) 0.0149(8) 0.000 0.0010(7) 0.000
C8 0.0162(6) 0.0121(6) 0.0230(7) -0.0033(5) -0.0025(5) 0.0030(5)
C9 0.0180(7) 0.0128(6) 0.0267(7) -0.0033(5) 0.0009(6) 0.0025(5)
C10 0.0175(7) 0.0205(7) 0.0389(9) -0.0050(7) 0.0011(7) 0.0028(6)
C11 0.0194(7) 0.0253(8) 0.0438(10) -0.0100(7) -0.0095(7) 0.0073(6)
C12 0.0292(8) 0.0234(7) 0.0277(8) -0.0048(6) -0.0094(6) 0.0101(6)
C13 0.0232(7) 0.0156(6) 0.0223(7) -0.0032(5) -0.0025(6) 0.0066(5)
C14 0.0213(7) 0.0242(7) 0.0264(8) 0.0013(6) 0.0056(6) 0.0021(6)
C15 0.0360(9) 0.0390(10) 0.0263(8) -0.0076(7) 0.0069(7) -0.0042(8)
C16 0.0376(9) 0.0354(9) 0.0402(10) 0.0054(8) 0.0132(8) -0.0040(8)
C17 0.0286(8) 0.0252(8) 0.0203(7) 0.0013(6) -0.0005(6) 0.0068(6)
C18 0.0412(10) 0.0330(9) 0.0314(9) -0.0002(7) 0.0102(8) 0.0124(8)
C19 0.0483(11) 0.0380(10) 0.0292(9) 0.0109(8) 0.0048(8) 0.0147(8)
C20 0.0228(8) 0.0192(8) 0.0676(13) -0.0052(8) 0.0011(9) 0.0022(6)
C21 0.0200(11) 0.0220(12) 0.105(3) 0.000 -0.0092(13) 0.000
C22 0.0432(11) 0.0463(12) 0.0513(12) -0.0184(10) 0.0171(10) 0.0011(9)

loop_
_atom_type_symbol
_atom_type_description
_atom_type_scat_dispersion_real
_atom_type_scat_dispersion_imag
_atom_type_scat_source
C C 0.0033 0.0016 'International Tables Vol C Tables 4.2.6.8 and 6.1.1.4'
H H 0.0000 0.0000 'International Tables Vol C Tables 4.2.6.8 and 6.1.1.4'
N N 0.0061 0.0033 'International Tables Vol C Tables 4.2.6.8 and 6.1.1.4'
O O 0.0106 0.0060 'International Tables Vol C Tables 4.2.6.8 and 6.1.1.4'
Ga Ga 0.2307 1.6083 'International Tables Vol C Tables 4.2.6.8 and 6.1.1.4'
Mo Mo -1.6832 0.6857 'International Tables Vol C Tables 4.2.6.8 and 6.1.1.4'

loop_
_geom_angle_atom_site_label_1
_geom_angle_atom_site_label_2
_geom_angle_atom_site_label_3
_geom_angle
_geom_angle_site_symmetry_1
_geom_angle_site_symmetry_3
N1 Ga1 N1 83.50(7) . 3
N1 Ga1 Mo1 138.25(3) . .
N1 Ga1 Mo1 138.25(3) 3 .
C21 Mo1 C22 91.05(6) . 3
C21 Mo1 C22 91.05(6) . .
C22 Mo1 C22 177.90(12) 3 .
C21 Mo1 C20 91.60(5) . .
C22 Mo1 C20 89.09(10) 3 .
C22 Mo1 C20 90.85(10) . .
C21 Mo1 C20 91.60(5) . 3
C22 Mo1 C20 90.85(10) 3 3
C22 Mo1 C20 89.09(10) . 3
C20 Mo1 C20 176.80(10) . 3
C21 Mo1 Ga1 180.0 . .
C22 Mo1 Ga1 88.95(6) 3 .
C22 Mo1 Ga1 88.95(6) . .
C20 Mo1 Ga1 88.40(5) . .
C20 Mo1 Ga1 88.40(5) 3 .
C1 N1 C8 119.79(12) . .
C1 N1 Ga1 111.28(10) . .
C8 N1 Ga1 128.93(9) . .
N1 C1 C1 116.96(8) . 3
N1 C1 C2 134.27(13) . .
C1 C1 C2 108.77(8) 3 .
C3 C2 C7 118.96(13) . .
C3 C2 C1 136.28(13) . .
C7 C2 C1 104.75(12) . .
C2 C3 C4 118.32(13) . .
C5 C4 C3 122.50(14) . .
C4 C5 C6 120.12(14) . .
C7 C6 C5 116.55(10) . .
C7 C6 C5 116.55(10) . 3
C5 C6 C5 126.90(19) . 3
C6 C7 C2 123.54(9) . 3
C6 C7 C2 123.54(9) . .
C2 C7 C2 112.93(18) 3 .
C13 C8 C9 122.70(14) . .
C13 C8 N1 118.10(13) . .
C9 C8 N1 119.20(13) . .
C10 C9 C8 117.21(15) . .
C10 C9 C14 121.99(15) . .
C8 C9 C14 120.78(14) . .
C11 C10 C9 121.16(16) . .
C12 C11 C10 120.54(15) . .
C11 C12 C13 120.92(16) . .
C12 C13 C8 117.33(14) . .
C12 C13 C17 122.02(14) . .
C8 C13 C17 120.57(13) . .
C9 C14 C16 113.78(14) . .
C9 C14 C15 110.40(14) . .
C16 C14 C15 110.19(14) . .
C13 C17 C19 113.70(14) . .
C13 C17 C18 111.06(14) . .
C19 C17 C18 110.73(14) . .
O1 C20 Mo1 179.0(2) . .
O2 C21 Mo1 180.0 . .
O3 C22 Mo1 179.6(3) . .

loop_
_geom_bond_atom_site_label_1
_geom_bond_atom_site_label_2
_geom_bond_distance
_geom_bond_site_symmetry_2
Ga1 N1 1.9785(12) .
Ga1 N1 1.9785(12) 3
Ga1 Mo1 2.5352(3) .
Mo1 C21 1.999(3) .
Mo1 C22 2.032(2) 3
Mo1 C22 2.032(2) .
Mo1 C20 2.0418(19) .
Mo1 C20 2.0418(19) 3
O1 C20 1.142(2) .
O2 C21 1.139(4) .
O3 C22 1.137(3) .
N1 C1 1.3326(18) .
N1 C8 1.4325(18) .
C1 C1 1.426(3) 3
C1 C2 1.4633(19) .
C2 C3 1.377(2) .
C2 C7 1.4206(17) .
C3 C4 1.418(2) .
C4 C5 1.381(2) .
C5 C6 1.4219(18) .
C6 C7 1.392(3) .
C6 C5 1.4219(18) 3
C7 C2 1.4206(18) 3
C8 C13 1.400(2) .
C8 C9 1.407(2) .
C9 C10 1.392(2) .
C9 C14 1.522(2) .
C10 C11 1.383(3) .
C11 C12 1.380(3) .
C12 C13 1.399(2) .
C13 C17 1.517(2) .
C14 C16 1.529(2) .
C14 C15 1.532(2) .
C17 C19 1.525(2) .
C17 C18 1.530(2) .
